data_4081339
loop_
_publ_author_name
'Boff, Bastien'
'Ali, Moussa'
'Alexandrova, Larissa'
'Espinosa-Jalapa, Noel \'Angel'
'Saavedra-D\'iaz, Rafael Omar'
'Le Lagadec, Ronan'
'Pfeffer, Michel'

_publ_section_title
;
 Rational Synthesis of Heteroleptic Tris(chelate) Ruthenium Complexes
 [RuII(2-Ph-2&#x2032;-Py)(L&#x2227;L)(L&#x2032;&#x2227;L&#x2032;)]PF6by
 Selective Substitution of the Ligand Trans to the Ruthenated Phenyl Ring
;
_journal_issue 18
_journal_name_full Organometallics
_journal_page_first 5092
_journal_paper_doi 10.1021/om400611t
_journal_volume 32
_journal_year 2013
_chemical_formula_moiety 'C27 H22 N5 Ru, F6 P'
_chemical_formula_sum 'C27 H22 F6 N5 P Ru'
_chemical_formula_weight 662.54
_chemical_name_systematic
;
 ?
;
_space_group_IT_number 2
_symmetry_cell_setting triclinic
_symmetry_space_group_name_Hall '-P 1'
_symmetry_space_group_name_H-M 'P -1'
_atom_sites_solution_hydrogens geom
_atom_sites_solution_primary direct
_atom_sites_solution_secondary difmap
_audit_creation_method SHELXL-97
_cell_angle_alpha 90.326(2)
_cell_angle_beta 103.054(2)
_cell_angle_gamma 103.578(2)
_cell_formula_units_Z 2
_cell_length_a 8.8218(8)
_cell_length_b 11.8264(10)
_cell_length_c 13.2444(12)
_cell_measurement_reflns_used 7088
_cell_measurement_temperature 173(2)
_cell_measurement_theta_max 28.80
_cell_measurement_theta_min 2.30
_cell_volume 1305.9(2)
_computing_cell_refinement 'Bruker SAINT'
_computing_data_collection 'Bruker APEX2'
_computing_data_reduction 'Bruker SAINT'
_computing_molecular_graphics 'Bruker SHELXTL'
_computing_publication_material 'Bruker SHELXTL'
_computing_structure_refinement 'SHELXL-97 (Sheldrick, 2008)'
_computing_structure_solution 'SHELXS-97 (Sheldrick, 2008)'
_diffrn_ambient_temperature 173(2)
_diffrn_measured_fraction_theta_full 0.986
_diffrn_measured_fraction_theta_max 0.986
_diffrn_measurement_device_type 'Bruker APEX-II CCD'
_diffrn_measurement_method '\f and \w scans'
_diffrn_radiation_monochromator graphite
_diffrn_radiation_source 'fine-focus sealed tube'
_diffrn_radiation_type MoK\a
_diffrn_radiation_wavelength 0.71073
_diffrn_reflns_av_R_equivalents 0.0292
_diffrn_reflns_av_sigmaI/netI 0.0409
_diffrn_reflns_limit_h_max 11
_diffrn_reflns_limit_h_min -11
_diffrn_reflns_limit_k_max 14
_diffrn_reflns_limit_k_min -16
_diffrn_reflns_limit_l_max 10
_diffrn_reflns_limit_l_min -18
_diffrn_reflns_number 17847
_diffrn_reflns_theta_full 29.02
_diffrn_reflns_theta_max 29.02
_diffrn_reflns_theta_min 1.77
_exptl_absorpt_coefficient_mu 0.732
_exptl_absorpt_correction_T_max 0.9643
_exptl_absorpt_correction_T_min 0.7583
_exptl_absorpt_correction_type multi-scan
_exptl_absorpt_process_details sadabs
_exptl_crystal_colour black
_exptl_crystal_density_diffrn 1.685
_exptl_crystal_density_method 'not measured'
_exptl_crystal_description plate
_exptl_crystal_F_000 664
_exptl_crystal_size_max 0.40
_exptl_crystal_size_mid 0.10
_exptl_crystal_size_min 0.05
_refine_diff_density_max 1.087
_refine_diff_density_min -0.568
_refine_diff_density_rms 0.086
_refine_ls_extinction_method none
_refine_ls_goodness_of_fit_ref 1.011
_refine_ls_hydrogen_treatment constr
_refine_ls_matrix_type full
_refine_ls_number_parameters 363
_refine_ls_number_reflns 6843
_refine_ls_number_restraints 0
_refine_ls_restrained_S_all 1.011
_refine_ls_R_factor_all 0.0532
_refine_ls_R_factor_gt 0.0347
_refine_ls_shift/su_max 0.001
_refine_ls_shift/su_mean 0.000
_refine_ls_structure_factor_coef Fsqd
_refine_ls_weighting_details 'calc w=1/[\s^2^(Fo^2^)+(0.0292P)^2^+1.6552P] where P=(Fo^2^+2Fc^2^)/3'
_refine_ls_weighting_scheme calc
_refine_ls_wR_factor_gt 0.0749
_refine_ls_wR_factor_ref 0.0829
_reflns_number_gt 5456
_reflns_number_total 6843
_reflns_threshold_expression I>2\s(I)
_cod_data_source_file om400611t_si_001.cif
_cod_data_source_block 6
_cod_depositor_comments
;
The following automatic conversions were performed:

'_symmetry_cell_setting' value 'Triclinic' changed to 'triclinic'
according to /home/saulius/struct/CIF-dictionaries/cif_core.dic
dictionary named 'cif_core.dic' version 2.4.2 from 2011-04-26.

Automatic conversion script
Id: cif_fix_values 1891 2012-01-12 08:04:46Z andrius 
;
_cod_database_code 4081339

loop_
_symmetry_equiv_pos_as_xyz
'x, y, z'
'-x, -y, -z'

loop_
_atom_site_label
_atom_site_type_symbol
_atom_site_fract_x
_atom_site_fract_y
_atom_site_fract_z
_atom_site_U_iso_or_equiv
_atom_site_adp_type
_atom_site_occupancy
_atom_site_symmetry_multiplicity
_atom_site_calc_flag
_atom_site_refinement_flags
C1 C 0.7020(3) 0.9814(2) 0.8553(2) 0.0313(6) Uani 1 1 d .
H1 H 0.7206 1.0047 0.7898 0.038 Uiso 1 1 calc R
C2 C 0.7755(4) 1.0583(3) 0.9427(2) 0.0431(8) Uani 1 1 d .
H2 H 0.8439 1.1316 0.9361 0.052 Uiso 1 1 calc R
C3 C 0.7484(4) 1.0275(3) 1.0377(2) 0.0480(9) Uani 1 1 d .
H3 H 0.7963 1.0798 1.0971 0.058 Uiso 1 1 calc R
C4 C 0.6498(4) 0.9186(3) 1.0467(2) 0.0385(7) Uani 1 1 d .
C5 C 0.6115(4) 0.8760(4) 1.1416(2) 0.0530(9) Uani 1 1 d .
H5 H 0.6546 0.9243 1.2040 0.064 Uiso 1 1 calc R
C6 C 0.5158(4) 0.7690(4) 1.1444(2) 0.0506(9) Uani 1 1 d .
H6 H 0.4924 0.7443 1.2085 0.061 Uiso 1 1 calc R
C7 C 0.4489(4) 0.6922(3) 1.0533(2) 0.0371(7) Uani 1 1 d .
C8 C 0.3523(4) 0.5795(3) 1.0508(2) 0.0432(8) Uani 1 1 d .
H8 H 0.3230 0.5500 1.1121 0.052 Uiso 1 1 calc R
C9 C 0.3005(3) 0.5122(3) 0.9600(2) 0.0374(7) Uani 1 1 d .
H9 H 0.2351 0.4355 0.9577 0.045 Uiso 1 1 calc R
C10 C 0.3442(3) 0.5565(2) 0.8703(2) 0.0295(6) Uani 1 1 d .
H10 H 0.3095 0.5079 0.8080 0.035 Uiso 1 1 calc R
C11 C 0.4859(3) 0.7316(2) 0.95963(19) 0.0273(5) Uani 1 1 d .
C12 C 0.5828(3) 0.8453(2) 0.95599(19) 0.0283(6) Uani 1 1 d .
C13 C 0.6972(3) 0.6768(2) 0.77529(17) 0.0196(5) Uani 1 1 d .
C14 C 0.8460(3) 0.7169(2) 0.8454(2) 0.0293(6) Uani 1 1 d .
H14 H 0.8653 0.7868 0.8870 0.035 Uiso 1 1 calc R
C15 C 0.9662(3) 0.6569(3) 0.8557(2) 0.0368(7) Uani 1 1 d .
H15 H 1.0654 0.6857 0.9045 0.044 Uiso 1 1 calc R
C16 C 0.9423(3) 0.5557(3) 0.7953(2) 0.0375(7) Uani 1 1 d .
H16 H 1.0261 0.5165 0.8013 0.045 Uiso 1 1 calc R
C17 C 0.7971(3) 0.5116(3) 0.7266(2) 0.0314(6) Uani 1 1 d .
H17 H 0.7802 0.4420 0.6852 0.038 Uiso 1 1 calc R
C18 C 0.6748(3) 0.5701(2) 0.71840(18) 0.0230(5) Uani 1 1 d .
C19 C 0.5144(3) 0.5241(2) 0.65145(18) 0.0218(5) Uani 1 1 d .
C20 C 0.4615(3) 0.4166(2) 0.5958(2) 0.0288(6) Uani 1 1 d .
H20 H 0.5316 0.3660 0.5998 0.035 Uiso 1 1 calc R
C21 C 0.3080(3) 0.3834(2) 0.5350(2) 0.0323(6) Uani 1 1 d .
H21 H 0.2711 0.3099 0.4970 0.039 Uiso 1 1 calc R
C22 C 0.2089(3) 0.4580(2) 0.5299(2) 0.0326(6) Uani 1 1 d .
H22 H 0.1028 0.4374 0.4877 0.039 Uiso 1 1 calc R
C23 C 0.2656(3) 0.5635(2) 0.5869(2) 0.0279(5) Uani 1 1 d .
H23 H 0.1966 0.6149 0.5829 0.033 Uiso 1 1 calc R
C24 C 0.1683(3) 0.8309(2) 0.68015(18) 0.0237(5) Uani 1 1 d .
C25 C 0.0163(3) 0.8636(3) 0.6454(2) 0.0391(7) Uani 1 1 d .
H25A H -0.0087 0.8666 0.5697 0.059 Uiso 1 1 calc R
H25B H 0.0244 0.9404 0.6774 0.059 Uiso 1 1 calc R
H25C H -0.0691 0.8058 0.6658 0.059 Uiso 1 1 calc R
C26 C 0.5882(3) 0.8667(2) 0.54681(19) 0.0247(5) Uani 1 1 d .
C27 C 0.6092(4) 0.9123(3) 0.4469(2) 0.0375(7) Uani 1 1 d .
H27A H 0.6845 0.8765 0.4218 0.056 Uiso 1 1 calc R
H27B H 0.6518 0.9970 0.4557 0.056 Uiso 1 1 calc R
H27C H 0.5056 0.8939 0.3963 0.056 Uiso 1 1 calc R
N1 N 0.6075(2) 0.87747(19) 0.86031(15) 0.0238(4) Uani 1 1 d .
N2 N 0.4325(2) 0.66420(18) 0.86900(15) 0.0211(4) Uani 1 1 d .
N3 N 0.4142(2) 0.59633(18) 0.64804(15) 0.0206(4) Uani 1 1 d .
N4 N 0.2867(2) 0.80518(18) 0.70583(15) 0.0214(4) Uani 1 1 d .
N5 N 0.5693(2) 0.82979(17) 0.62312(15) 0.0196(4) Uani 1 1 d .
F1 F -0.1709(3) 0.0829(2) 0.6245(2) 0.0843(8) Uani 1 1 d .
F2 F -0.1046(4) 0.2685(3) 0.5788(2) 0.0983(10) Uani 1 1 d .
F3 F 0.0853(3) 0.1719(2) 0.62815(18) 0.0641(6) Uani 1 1 d .
F4 F 0.0677(4) 0.3165(2) 0.7294(2) 0.1000(10) Uani 1 1 d .
F5 F -0.1905(3) 0.2264(2) 0.7234(3) 0.0925(10) Uani 1 1 d .
F6 F 0.0031(3) 0.1288(2) 0.77276(18) 0.0731(7) Uani 1 1 d .
P1 P -0.05107(10) 0.20130(7) 0.67644(6) 0.03597(18) Uani 1 1 d .
Ru1 Ru 0.50319(2) 0.745713(18) 0.745906(15) 0.01928(6) Uani 1 1 d .

loop_
_atom_site_aniso_label
_atom_site_aniso_U_11
_atom_site_aniso_U_22
_atom_site_aniso_U_33
_atom_site_aniso_U_23
_atom_site_aniso_U_13
_atom_site_aniso_U_12
C1 0.0330(15) 0.0306(14) 0.0296(13) -0.0016(11) 0.0106(11) 0.0033(12)
C2 0.0400(18) 0.0401(18) 0.0425(17) -0.0135(14) 0.0108(14) -0.0039(14)
C3 0.048(2) 0.056(2) 0.0324(15) -0.0170(14) 0.0054(14) 0.0031(16)
C4 0.0365(16) 0.0536(19) 0.0248(13) -0.0045(12) 0.0057(12) 0.0112(14)
C5 0.055(2) 0.082(3) 0.0212(13) -0.0039(15) 0.0072(14) 0.017(2)
C6 0.052(2) 0.081(3) 0.0238(14) 0.0103(15) 0.0154(14) 0.0197(19)
C7 0.0321(16) 0.060(2) 0.0264(13) 0.0168(13) 0.0106(11) 0.0208(14)
C8 0.0340(17) 0.066(2) 0.0391(16) 0.0327(16) 0.0173(13) 0.0213(16)
C9 0.0246(14) 0.0417(17) 0.0505(18) 0.0251(14) 0.0129(13) 0.0129(12)
C10 0.0194(13) 0.0328(15) 0.0399(14) 0.0143(11) 0.0084(11) 0.0119(11)
C11 0.0220(13) 0.0404(15) 0.0241(12) 0.0084(10) 0.0077(10) 0.0141(11)
C12 0.0261(13) 0.0392(15) 0.0219(11) 0.0012(10) 0.0063(10) 0.0119(11)
C13 0.0179(11) 0.0231(12) 0.0207(10) 0.0082(9) 0.0087(9) 0.0065(9)
C14 0.0221(13) 0.0341(15) 0.0307(13) 0.0037(11) 0.0052(10) 0.0057(11)
C15 0.0206(14) 0.0480(18) 0.0399(15) 0.0061(13) 0.0003(11) 0.0111(13)
C16 0.0262(15) 0.0508(19) 0.0422(16) 0.0073(13) 0.0088(12) 0.0214(13)
C17 0.0315(15) 0.0353(15) 0.0337(14) 0.0047(11) 0.0108(11) 0.0170(12)
C18 0.0239(12) 0.0265(13) 0.0223(11) 0.0082(9) 0.0089(9) 0.0099(10)
C19 0.0218(12) 0.0233(12) 0.0243(11) 0.0075(9) 0.0099(9) 0.0086(9)
C20 0.0334(15) 0.0236(13) 0.0338(13) 0.0044(10) 0.0135(11) 0.0102(11)
C21 0.0350(15) 0.0225(13) 0.0393(15) -0.0031(11) 0.0137(12) 0.0020(11)
C22 0.0231(14) 0.0302(14) 0.0396(15) -0.0064(11) 0.0039(11) 0.0004(11)
C23 0.0217(13) 0.0280(13) 0.0339(13) 0.0005(10) 0.0040(10) 0.0083(10)
C24 0.0252(13) 0.0242(12) 0.0233(11) 0.0037(9) 0.0068(10) 0.0078(10)
C25 0.0266(15) 0.0512(19) 0.0433(16) 0.0042(14) 0.0052(12) 0.0195(14)
C26 0.0288(13) 0.0233(12) 0.0263(12) 0.0038(9) 0.0100(10) 0.0116(10)
C27 0.057(2) 0.0384(16) 0.0303(14) 0.0145(12) 0.0234(14) 0.0250(15)
N1 0.0216(11) 0.0285(11) 0.0217(10) -0.0016(8) 0.0060(8) 0.0060(9)
N2 0.0147(10) 0.0277(11) 0.0246(10) 0.0112(8) 0.0067(8) 0.0102(8)
N3 0.0183(10) 0.0204(10) 0.0244(10) 0.0026(8) 0.0057(8) 0.0062(8)
N4 0.0225(11) 0.0225(10) 0.0224(9) 0.0036(8) 0.0079(8) 0.0090(8)
N5 0.0201(10) 0.0187(10) 0.0216(10) 0.0016(8) 0.0060(8) 0.0069(8)
F1 0.0651(16) 0.0538(14) 0.112(2) -0.0123(14) 0.0019(15) -0.0106(12)
F2 0.096(2) 0.116(2) 0.101(2) 0.0711(19) 0.0326(17) 0.0498(18)
F3 0.0733(15) 0.0621(14) 0.0761(15) 0.0125(11) 0.0469(13) 0.0255(12)
F4 0.114(2) 0.0557(15) 0.118(2) -0.0384(15) 0.0510(19) -0.0263(15)
F5 0.100(2) 0.0653(16) 0.153(3) 0.0324(17) 0.091(2) 0.0399(15)
F6 0.0657(15) 0.0991(19) 0.0604(14) 0.0349(13) 0.0221(12) 0.0235(14)
P1 0.0404(4) 0.0260(4) 0.0447(4) 0.0045(3) 0.0184(3) 0.0062(3)
Ru1 0.01750(10) 0.02209(10) 0.01906(9) 0.00402(6) 0.00501(6) 0.00563(7)

loop_
_atom_type_symbol
_atom_type_description
_atom_type_scat_dispersion_real
_atom_type_scat_dispersion_imag
_atom_type_scat_source
C C 0.0033 0.0016 'International Tables Vol C Tables 4.2.6.8 and 6.1.1.4'
H H 0.0000 0.0000 'International Tables Vol C Tables 4.2.6.8 and 6.1.1.4'
N N 0.0061 0.0033 'International Tables Vol C Tables 4.2.6.8 and 6.1.1.4'
F F 0.0171 0.0103 'International Tables Vol C Tables 4.2.6.8 and 6.1.1.4'
P P 0.1023 0.0942 'International Tables Vol C Tables 4.2.6.8 and 6.1.1.4'
Ru Ru -1.2594 0.8363 'International Tables Vol C Tables 4.2.6.8 and 6.1.1.4'

loop_
_geom_angle_atom_site_label_1
_geom_angle_atom_site_label_2
_geom_angle_atom_site_label_3
_geom_angle
N1 C1 C2 122.7(3)
N1 C1 H1 118.7
C2 C1 H1 118.7
C3 C2 C1 119.8(3)
C3 C2 H2 120.1
C1 C2 H2 120.1
C2 C3 C4 119.6(3)
C2 C3 H3 120.2
C4 C3 H3 120.2
C3 C4 C12 117.4(3)
C3 C4 C5 125.0(3)
C12 C4 C5 117.5(3)
C6 C5 C4 121.7(3)
C6 C5 H5 119.2
C4 C5 H5 119.2
C5 C6 C7 121.6(3)
C5 C6 H6 119.2
C7 C6 H6 119.2
C8 C7 C11 117.5(3)
C8 C7 C6 124.8(3)
C11 C7 C6 117.7(3)
C9 C8 C7 119.6(3)
C9 C8 H8 120.2
C7 C8 H8 120.2
C8 C9 C10 119.7(3)
C8 C9 H9 120.1
C10 C9 H9 120.1
N2 C10 C9 122.4(3)
N2 C10 H10 118.8
C9 C10 H10 118.8
N2 C11 C7 122.5(3)
N2 C11 C12 116.8(2)
C7 C11 C12 120.7(3)
N1 C12 C4 122.9(3)
N1 C12 C11 116.5(2)
C4 C12 C11 120.7(3)
C14 C13 C18 116.1(2)
C14 C13 Ru1 129.66(19)
C18 C13 Ru1 114.17(17)
C15 C14 C13 121.7(3)
C15 C14 H14 119.2
C13 C14 H14 119.2
C16 C15 C14 120.5(3)
C16 C15 H15 119.8
C14 C15 H15 119.8
C17 C16 C15 120.0(3)
C17 C16 H16 120.0
C15 C16 H16 120.0
C16 C17 C18 119.5(3)
C16 C17 H17 120.2
C18 C17 H17 120.2
C17 C18 C13 122.1(2)
C17 C18 C19 122.2(2)
C13 C18 C19 115.7(2)
N3 C19 C20 120.5(2)
N3 C19 C18 114.0(2)
C20 C19 C18 125.5(2)
C21 C20 C19 120.1(2)
C21 C20 H20 119.9
C19 C20 H20 119.9
C22 C21 C20 119.0(2)
C22 C21 H21 120.5
C20 C21 H21 120.5
C21 C22 C23 119.1(3)
C21 C22 H22 120.5
C23 C22 H22 120.5
N3 C23 C22 122.7(2)
N3 C23 H23 118.7
C22 C23 H23 118.7
N4 C24 C25 179.1(3)
C24 C25 H25A 109.5
C24 C25 H25B 109.5
H25A C25 H25B 109.5
C24 C25 H25C 109.5
H25A C25 H25C 109.5
H25B C25 H25C 109.5
N5 C26 C27 178.7(3)
C26 C27 H27A 109.5
C26 C27 H27B 109.5
H27A C27 H27B 109.5
C26 C27 H27C 109.5
H27A C27 H27C 109.5
H27B C27 H27C 109.5
C1 N1 C12 117.7(2)
C1 N1 Ru1 129.38(18)
C12 N1 Ru1 112.70(17)
C10 N2 C11 118.2(2)
C10 N2 Ru1 128.20(19)
C11 N2 Ru1 113.57(17)
C23 N3 C19 118.6(2)
C23 N3 Ru1 125.44(17)
C19 N3 Ru1 115.85(16)
C24 N4 Ru1 175.7(2)
C26 N5 Ru1 170.7(2)
F4 P1 F2 89.42(19)
F4 P1 F5 92.00(16)
F2 P1 F5 90.42(16)
F4 P1 F1 178.93(19)
F2 P1 F1 91.65(18)
F5 P1 F1 87.98(16)
F4 P1 F3 89.86(15)
F2 P1 F3 89.92(15)
F5 P1 F3 178.10(15)
F1 P1 F3 90.15(14)
F4 P1 F6 92.30(17)
F2 P1 F6 177.73(17)
F5 P1 F6 90.99(15)
F1 P1 F6 86.62(15)
F3 P1 F6 88.62(13)
C13 Ru1 N5 92.29(8)
C13 Ru1 N2 89.23(8)
N5 Ru1 N2 178.42(8)
C13 Ru1 N1 93.02(9)
N5 Ru1 N1 99.08(8)
N2 Ru1 N1 80.43(8)
C13 Ru1 N3 80.11(9)
N5 Ru1 N3 87.39(8)
N2 Ru1 N3 93.27(8)
N1 Ru1 N3 170.79(8)
C13 Ru1 N4 174.90(9)
N5 Ru1 N4 87.69(8)
N2 Ru1 N4 90.82(8)
N1 Ru1 N4 92.02(8)
N3 Ru1 N4 94.80(8)

loop_
_geom_bond_atom_site_label_1
_geom_bond_atom_site_label_2
_geom_bond_distance
C1 N1 1.325(3)
C1 C2 1.399(4)
C1 H1 0.9500
C2 C3 1.368(5)
C2 H2 0.9500
C3 C4 1.397(5)
C3 H3 0.9500
C4 C12 1.404(4)
C4 C5 1.438(4)
C5 C6 1.352(5)
C5 H5 0.9500
C6 C7 1.429(5)
C6 H6 0.9500
C7 C8 1.399(5)
C7 C11 1.408(4)
C8 C9 1.364(5)
C8 H8 0.9500
C9 C10 1.397(4)
C9 H9 0.9500
C10 N2 1.330(3)
C10 H10 0.9500
C11 N2 1.362(3)
C11 C12 1.421(4)
C12 N1 1.375(3)
C13 C14 1.401(3)
C13 C18 1.416(3)
C13 Ru1 2.026(2)
C14 C15 1.391(4)
C14 H14 0.9500
C15 C16 1.382(4)
C15 H15 0.9500
C16 C17 1.376(4)
C16 H16 0.9500
C17 C18 1.397(4)
C17 H17 0.9500
C18 C19 1.466(3)
C19 N3 1.360(3)
C19 C20 1.391(3)
C20 C21 1.375(4)
C20 H20 0.9500
C21 C22 1.373(4)
C21 H21 0.9500
C22 C23 1.379(4)
C22 H22 0.9500
C23 N3 1.343(3)
C23 H23 0.9500
C24 N4 1.136(3)
C24 C25 1.458(4)
C25 H25A 0.9800
C25 H25B 0.9800
C25 H25C 0.9800
C26 N5 1.134(3)
C26 C27 1.466(4)
C27 H27A 0.9800
C27 H27B 0.9800
C27 H27C 0.9800
N1 Ru1 2.059(2)
N2 Ru1 2.042(2)
N3 Ru1 2.069(2)
N4 Ru1 2.145(2)
N5 Ru1 2.037(2)
F1 P1 1.587(2)
F2 P1 1.562(3)
F3 P1 1.587(2)
F4 P1 1.560(2)
F5 P1 1.582(2)
F6 P1 1.588(2)

loop_
_geom_torsion_atom_site_label_1
_geom_torsion_atom_site_label_2
_geom_torsion_atom_site_label_3
_geom_torsion_atom_site_label_4
_geom_torsion
N1 C1 C2 C3 -1.1(5)
C1 C2 C3 C4 1.2(5)
C2 C3 C4 C12 0.1(5)
C2 C3 C4 C5 -179.8(3)
C3 C4 C5 C6 -179.5(4)
C12 C4 C5 C6 0.6(5)
C4 C5 C6 C7 0.6(6)
C5 C6 C7 C8 178.3(3)
C5 C6 C7 C11 0.0(5)
C11 C7 C8 C9 1.1(4)
C6 C7 C8 C9 -177.3(3)
C7 C8 C9 C10 -0.1(4)
C8 C9 C10 N2 -1.6(4)
C8 C7 C11 N2 -0.5(4)
C6 C7 C11 N2 178.0(3)
C8 C7 C11 C12 179.8(3)
C6 C7 C11 C12 -1.7(4)
C3 C4 C12 N1 -1.5(4)
C5 C4 C12 N1 178.4(3)
C3 C4 C12 C11 177.8(3)
C5 C4 C12 C11 -2.3(4)
N2 C11 C12 N1 2.6(4)
C7 C11 C12 N1 -177.7(2)
N2 C11 C12 C4 -176.7(2)
C7 C11 C12 C4 3.0(4)
C18 C13 C14 C15 2.0(4)
Ru1 C13 C14 C15 179.5(2)
C13 C14 C15 C16 0.8(4)
C14 C15 C16 C17 -1.9(5)
C15 C16 C17 C18 0.1(4)
C16 C17 C18 C13 2.9(4)
C16 C17 C18 C19 -176.2(3)
C14 C13 C18 C17 -3.9(4)
Ru1 C13 C18 C17 178.2(2)
C14 C13 C18 C19 175.3(2)
Ru1 C13 C18 C19 -2.6(3)
C17 C18 C19 N3 -175.9(2)
C13 C18 C19 N3 4.9(3)
C17 C18 C19 C20 5.0(4)
C13 C18 C19 C20 -174.2(2)
N3 C19 C20 C21 1.3(4)
C18 C19 C20 C21 -179.6(2)
C19 C20 C21 C22 0.3(4)
C20 C21 C22 C23 -0.8(4)
C21 C22 C23 N3 -0.3(4)
C2 C1 N1 C12 -0.3(4)
C2 C1 N1 Ru1 -174.2(2)
C4 C12 N1 C1 1.6(4)
C11 C12 N1 C1 -177.7(2)
C4 C12 N1 Ru1 176.5(2)
C11 C12 N1 Ru1 -2.8(3)
C9 C10 N2 C11 2.1(4)
C9 C10 N2 Ru1 -178.24(19)
C7 C11 N2 C10 -1.1(4)
C12 C11 N2 C10 178.7(2)
C7 C11 N2 Ru1 179.3(2)
C12 C11 N2 Ru1 -1.0(3)
C22 C23 N3 C19 1.9(4)
C22 C23 N3 Ru1 -174.4(2)
C20 C19 N3 C23 -2.4(4)
C18 C19 N3 C23 178.4(2)
C20 C19 N3 Ru1 174.28(18)
C18 C19 N3 Ru1 -4.9(3)
C14 C13 Ru1 N5 95.5(2)
C18 C13 Ru1 N5 -86.93(18)
C14 C13 Ru1 N2 -84.1(2)
C18 C13 Ru1 N2 93.47(18)
C14 C13 Ru1 N1 -3.7(2)
C18 C13 Ru1 N1 173.85(17)
C14 C13 Ru1 N3 -177.5(2)
C18 C13 Ru1 N3 0.02(17)
C10 N2 Ru1 C13 -86.8(2)
C11 N2 Ru1 C13 92.80(18)
C10 N2 Ru1 N1 180.0(2)
C11 N2 Ru1 N1 -0.38(17)
C10 N2 Ru1 N3 -6.8(2)
C11 N2 Ru1 N3 172.85(17)
C10 N2 Ru1 N4 88.1(2)
C11 N2 Ru1 N4 -92.30(17)
C1 N1 Ru1 C13 87.1(2)
C12 N1 Ru1 C13 -86.99(18)
C1 N1 Ru1 N5 -5.7(3)
C12 N1 Ru1 N5 -179.80(17)
C1 N1 Ru1 N2 175.9(2)
C12 N1 Ru1 N2 1.72(17)
C1 N1 Ru1 N4 -93.7(2)
C12 N1 Ru1 N4 92.21(18)
C23 N3 Ru1 C13 179.2(2)
C19 N3 Ru1 C13 2.77(17)
C23 N3 Ru1 N5 -88.0(2)
C19 N3 Ru1 N5 95.56(18)
C23 N3 Ru1 N2 90.5(2)
C19 N3 Ru1 N2 -85.88(17)
C23 N3 Ru1 N4 -0.6(2)
C19 N3 Ru1 N4 -176.98(17)
